data_2209896
loop_
_publ_author_name
'Mohd Mustaqim Rosli'
'Hoong-Kun Fun'
'Beck Sim Lee '
'Pumsak Ruanwas'
'Suchada Chantrapromma'

_publ_section_title
;
 Hexamethylenetetraminium 2,4-dinitrobenzoate monohydrate
;
_journal_coeditor_code IS2043
_journal_issue 8
_journal_name_full 'Acta Crystallographica Section E'
_journal_page_first o3296
_journal_page_last o3298
_journal_paper_doi 10.1107/S1600536806023968
_journal_volume 62
_journal_year 2006
_chemical_formula_iupac 'C6 H13 N4 +, C7 H3 N2 O6 -, H2 O'
_chemical_formula_moiety 'C6 H13 N4 +, C7 H3 N2 O6 -, H2 O'
_chemical_formula_sum 'C13 H18 N6 O7'
_chemical_formula_weight 370.33
_chemical_melting_point 448.0(10)
_chemical_name_common
;
 Hexamethylenetetraminium 2,4-dinitrobenzoate monohydrate
;
_chemical_name_systematic
;
Hexamethylenetetraminium 2,4-dinitrobenzoate monohydrate
;
_space_group_IT_number 2
_symmetry_cell_setting triclinic
_symmetry_space_group_name_Hall '-P 1'
_symmetry_space_group_name_H-M 'P -1'
_atom_sites_solution_hydrogens geom
_atom_sites_solution_primary direct
_atom_sites_solution_secondary difmap
_audit_creation_method SHELXL-97
_cell_angle_alpha 77.9860(10)
_cell_angle_beta 80.4640(10)
_cell_angle_gamma 85.5850(10)
_cell_formula_units_Z 2
_cell_length_a 6.41180(10)
_cell_length_b 9.1042(2)
_cell_length_c 14.1521(2)
_cell_measurement_reflns_used 7304
_cell_measurement_temperature 297(2)
_cell_measurement_theta_max 32.5
_cell_measurement_theta_min 1.49
_cell_volume 796.09(2)
_computing_cell_refinement APEX2
_computing_data_collection 'APEX2 (Bruker, 2005)'
_computing_data_reduction 'SAINT (Bruker, 2005)'
_computing_molecular_graphics SHELXTL
_computing_publication_material
;
SHELXTL, PARST (Nardelli, 1995) and PLATON (Spek, 2003)
;
_computing_structure_refinement SHELXTL
_computing_structure_solution 'SHELXTL (Sheldrick, 1998)'
_diffrn_ambient_temperature 297(2)
_diffrn_detector_area_resol_mean 8.33
_diffrn_measured_fraction_theta_full 0.955
_diffrn_measured_fraction_theta_max 0.955
_diffrn_measurement_device_type 'Bruker SMART APEX2 CCD area-detector'
_diffrn_measurement_method \w
_diffrn_radiation_monochromator graphite
_diffrn_radiation_source 'fine-focus sealed tube'
_diffrn_radiation_type MoK\a
_diffrn_radiation_wavelength 0.71073
_diffrn_reflns_av_R_equivalents 0.0226
_diffrn_reflns_av_sigmaI/netI 0.0257
_diffrn_reflns_limit_h_max 10
_diffrn_reflns_limit_h_min -10
_diffrn_reflns_limit_k_max 15
_diffrn_reflns_limit_k_min -15
_diffrn_reflns_limit_l_max 23
_diffrn_reflns_limit_l_min -24
_diffrn_reflns_number 23506
_diffrn_reflns_theta_full 37.17
_diffrn_reflns_theta_max 37.17
_diffrn_reflns_theta_min 2.97
_diffrn_standards_decay_% 0
_diffrn_standards_number 0
_exptl_absorpt_coefficient_mu 0.127
_exptl_absorpt_correction_T_max 0.9593
_exptl_absorpt_correction_T_min 0.8551
_exptl_absorpt_correction_type multi-scan
_exptl_absorpt_process_details '(SADABS; Bruker, 2005)'
_exptl_crystal_colour Colourless
_exptl_crystal_density_diffrn 1.545
_exptl_crystal_density_method 'not measured'
_exptl_crystal_description Block
_exptl_crystal_F_000 388
_exptl_crystal_size_max 0.55
_exptl_crystal_size_mid 0.43
_exptl_crystal_size_min 0.33
_refine_diff_density_max 0.304
_refine_diff_density_min -0.274
_refine_ls_extinction_method none
_refine_ls_goodness_of_fit_ref 1.058
_refine_ls_hydrogen_treatment mixed
_refine_ls_matrix_type full
_refine_ls_number_parameters 248
_refine_ls_number_reflns 7817
_refine_ls_number_restraints 6
_refine_ls_restrained_S_all 1.058
_refine_ls_R_factor_all 0.0844
_refine_ls_R_factor_gt 0.0552
_refine_ls_shift/su_max 0.000
_refine_ls_shift/su_mean 0.000
_refine_ls_structure_factor_coef Fsqd
_refine_ls_weighting_details 'calc w=1/[\s^2^(Fo^2^)+(0.0818P)^2^+0.0892P] where P=(Fo^2^+2Fc^2^)/3'
_refine_ls_weighting_scheme calc
_refine_ls_wR_factor_gt 0.1530
_refine_ls_wR_factor_ref 0.1745
_reflns_number_gt 5034
_reflns_number_total 7817
_reflns_threshold_expression I>2\s(I)
_cod_data_source_file is2043.cif
_cod_data_source_block I
_cod_depositor_comments
;
The following automatic conversions were performed:

'_chemical_melting_point' value '447-449' was changed to '448.0(10)'
- the average value was taken and precision was estimated.

Automatic conversion script
Id: cif_fix_values 1646 2011-03-28 12:23:43Z adriana 

The following automatic conversions were performed:

'_chemical_melting_point' value '447-449' was changed to '448.0(10)'
- the average value was taken and precision was estimated.

Automatic conversion script
Id: cif_fix_values 1715 2011-07-08 13:25:40Z adriana 
;
_cod_database_code 2209896
_cod_database_fobs_code 2209896

loop_
_symmetry_equiv_pos_as_xyz
'x, y, z'
'-x, -y, -z'

loop_
_atom_site_type_symbol
_atom_site_label
_atom_site_fract_x
_atom_site_fract_y
_atom_site_fract_z
_atom_site_U_iso_or_equiv
_atom_site_adp_type
_atom_site_calc_flag
_atom_site_refinement_flags
_atom_site_occupancy
_atom_site_disorder_assembly
_atom_site_disorder_group
O O1 0.43154(18) -0.38653(11) -0.08514(6) 0.0558(2) Uani d . 1 . .
O O2 0.15356(19) -0.38930(13) 0.02469(8) 0.0647(3) Uani d . 1 . .
O O3 0.2353(2) -0.17461(16) 0.32250(8) 0.0815(4) Uani d . 1 . .
O O4 0.3126(2) 0.05258(13) 0.25324(9) 0.0736(3) Uani d . 1 . .
O O5 0.7460(2) -0.04214(14) 0.27708(8) 0.0774(4) Uani d . 1 . .
O O6 0.87437(19) 0.09736(13) 0.13601(9) 0.0713(3) Uani d . 1 . .
N N1 0.97302(18) 0.50746(13) 0.26680(7) 0.0483(2) Uani d . 1 . .
N N2 0.63081(15) 0.42901(11) 0.35801(7) 0.0422(2) Uani d . 1 . .
N N3 0.88444(17) 0.24770(12) 0.29802(8) 0.0473(2) Uani d . 1 . .
H H13 0.8970 0.1654 0.2742 0.063 Uiso d . 1 . .
N N4 0.94966(15) 0.35576(11) 0.43087(6) 0.03939(19) Uani d . 1 . .
N N5 0.31967(16) -0.08237(12) 0.25573(7) 0.0445(2) Uani d . 1 . .
N N6 0.33219(17) -0.35200(11) -0.01005(7) 0.0427(2) Uani d . 1 . .
C C1 0.43929(16) -0.26179(10) 0.04078(6) 0.03279(18) Uani d . 1 . .
C C2 0.33086(16) -0.22149(11) 0.12540(7) 0.03311(18) Uani d . 1 . .
H H14 0.1941 -0.2513 0.1511 0.040 Uiso calc R 1 . .
C C3 0.43754(15) -0.13443(10) 0.16951(6) 0.02987(16) Uani d . 1 . .
C C4 0.64301(15) -0.09009(9) 0.13470(7) 0.03028(17) Uani d . 1 . .
C C5 0.74401(17) -0.13498(12) 0.04996(8) 0.0383(2) Uani d . 1 . .
H H16 0.8818 -0.1070 0.0247 0.046 Uiso calc R 1 . .
C C6 0.64289(18) -0.22075(12) 0.00242(7) 0.0396(2) Uani d . 1 . .
H H15 0.7115 -0.2500 -0.0544 0.048 Uiso calc R 1 . .
C C7 0.76525(18) -0.00361(12) 0.18672(9) 0.0422(2) Uani d . 1 . .
C C8 0.7469(2) 0.54779(14) 0.28691(11) 0.0548(3) Uani d . 1 . .
H H1 0.6881 0.5661 0.2264 0.066 Uiso calc R 1 . .
H H2 0.7287 0.6400 0.3121 0.066 Uiso calc R 1 . .
C C9 0.9993(2) 0.37293(18) 0.22652(9) 0.0552(3) Uani d . 1 . .
H H5 1.1486 0.3445 0.2134 0.066 Uiso calc R 1 . .
H H6 0.9431 0.3914 0.1654 0.066 Uiso calc R 1 . .
C C10 1.05861(18) 0.47735(14) 0.35931(8) 0.0428(2) Uani d . 1 . .
H H3 1.0433 0.5680 0.3861 0.051 Uiso calc R 1 . .
H H4 1.2084 0.4499 0.3470 0.051 Uiso calc R 1 . .
C C11 0.65298(18) 0.29509(14) 0.31808(9) 0.0431(2) Uani d . 1 . .
H H9 0.5930 0.3137 0.2579 0.052 Uiso calc R 1 . .
H H10 0.5768 0.2153 0.3639 0.052 Uiso calc R 1 . .
C C12 0.72427(18) 0.39986(16) 0.44840(8) 0.0449(2) Uani d . 1 . .
H H7 0.7069 0.4897 0.4761 0.054 Uiso calc R 1 . .
H H8 0.6499 0.3204 0.4954 0.054 Uiso calc R 1 . .
C C13 0.9729(2) 0.22039(14) 0.39256(11) 0.0525(3) Uani d . 1 . .
H H11 0.8983 0.1408 0.4394 0.063 Uiso calc R 1 . .
H H12 1.1214 0.1889 0.3814 0.063 Uiso calc R 1 . .
O O1W 0.7083(4) -0.1730(3) 0.46307(15) 0.0747(9) Uani d PD 0.574(5) A 1
H H1W1 0.7142(4) -0.1332(5) 0.4040(7) 0.112 Uiso d PRD 0.574(5) A 1
H H2W1 0.8204(13) -0.2200(6) 0.4759(2) 0.112 Uiso d PRD 0.574(5) A 1
O O2W 0.5973(7) -0.0726(5) 0.4858(2) 0.0929(15) Uani d PD 0.426(5) . 2
H H1W2 0.6332(8) -0.0772(5) 0.4244(7) 0.139 Uiso d PRD 0.426(5) A 2
H H2W2 0.4724(16) -0.0315(6) 0.4876(2) 0.139 Uiso d PRD 0.426(5) A 2

loop_
_atom_site_aniso_label
_atom_site_aniso_U_11
_atom_site_aniso_U_22
_atom_site_aniso_U_33
_atom_site_aniso_U_12
_atom_site_aniso_U_13
_atom_site_aniso_U_23
O1 0.0820(7) 0.0545(5) 0.0415(4) 0.0017(4) -0.0243(4) -0.0235(4)
O2 0.0699(7) 0.0725(7) 0.0610(6) -0.0336(5) -0.0188(5) -0.0164(5)
O3 0.0982(9) 0.0937(9) 0.0493(5) -0.0385(7) 0.0284(6) -0.0255(6)
O4 0.0886(8) 0.0576(6) 0.0790(7) 0.0109(5) 0.0046(6) -0.0421(5)
O5 0.1199(10) 0.0687(7) 0.0593(6) -0.0141(7) -0.0462(6) -0.0192(5)
O6 0.0656(6) 0.0677(6) 0.0903(8) -0.0354(5) 0.0069(5) -0.0407(6)
N1 0.0552(6) 0.0552(6) 0.0361(4) -0.0219(5) -0.0065(4) -0.0063(4)
N2 0.0327(4) 0.0477(5) 0.0483(5) 0.0067(3) -0.0104(3) -0.0137(4)
N3 0.0460(5) 0.0471(5) 0.0588(6) -0.0020(4) -0.0075(4) -0.0333(4)
N4 0.0364(4) 0.0507(5) 0.0344(4) 0.0017(4) -0.0107(3) -0.0132(3)
N5 0.0424(5) 0.0545(5) 0.0405(4) -0.0035(4) 0.0012(3) -0.0237(4)
N6 0.0598(6) 0.0377(4) 0.0370(4) -0.0077(4) -0.0201(4) -0.0095(3)
C1 0.0435(5) 0.0292(4) 0.0291(4) -0.0042(3) -0.0108(3) -0.0084(3)
C2 0.0337(4) 0.0342(4) 0.0332(4) -0.0066(3) -0.0053(3) -0.0085(3)
C3 0.0337(4) 0.0287(4) 0.0284(3) -0.0011(3) -0.0036(3) -0.0093(3)
C4 0.0342(4) 0.0246(3) 0.0340(4) -0.0025(3) -0.0061(3) -0.0090(3)
C5 0.0364(5) 0.0390(5) 0.0408(5) -0.0087(4) 0.0023(4) -0.0149(4)
C6 0.0474(6) 0.0406(5) 0.0328(4) -0.0061(4) 0.0006(4) -0.0154(4)
C7 0.0392(5) 0.0374(5) 0.0587(6) 0.0011(4) -0.0149(4) -0.0246(4)
C8 0.0660(8) 0.0395(6) 0.0608(7) 0.0023(5) -0.0277(6) -0.0018(5)
C9 0.0503(7) 0.0863(10) 0.0362(5) -0.0194(6) 0.0040(4) -0.0310(6)
C10 0.0394(5) 0.0542(6) 0.0420(5) -0.0108(4) -0.0070(4) -0.0219(4)
C11 0.0371(5) 0.0513(6) 0.0453(5) -0.0106(4) -0.0111(4) -0.0123(4)
C12 0.0376(5) 0.0636(7) 0.0355(5) 0.0017(5) 0.0001(4) -0.0202(5)
C13 0.0484(7) 0.0423(6) 0.0694(8) 0.0105(5) -0.0197(6) -0.0131(5)
O1W 0.0642(13) 0.0999(19) 0.0502(10) 0.0065(12) -0.0096(8) 0.0042(10)
O2W 0.111(3) 0.089(3) 0.0626(18) -0.009(2) -0.0009(17) 0.0137(16)

loop_
_atom_type_symbol
_atom_type_description
_atom_type_scat_dispersion_real
_atom_type_scat_dispersion_imag
_atom_type_scat_source
C C 0.0033 0.0016 'International Tables Vol C Tables 4.2.6.8 and 6.1.1.4'
H H 0.0000 0.0000 'International Tables Vol C Tables 4.2.6.8 and 6.1.1.4'
N N 0.0061 0.0033 'International Tables Vol C Tables 4.2.6.8 and 6.1.1.4'
O O 0.0106 0.0060 'International Tables Vol C Tables 4.2.6.8 and 6.1.1.4'

loop_
_geom_angle_atom_site_label_1
_geom_angle_atom_site_label_2
_geom_angle_atom_site_label_3
_geom_angle
_geom_angle_publ_flag
C9 N1 C8 108.96(10) ?
C9 N1 C10 109.01(11) ?
C8 N1 C10 108.51(10) ?
C11 N2 C12 109.20(9) ?
C11 N2 C8 108.45(10) ?
C12 N2 C8 108.72(10) ?
C13 N3 C9 109.22(9) ?
C13 N3 C11 108.43(9) ?
C9 N3 C11 108.83(10) ?
C13 N3 H13 110.4 ?
C9 N3 H13 110.7 ?
C11 N3 H13 109.3 ?
C13 N4 C12 108.76(9) ?
C13 N4 C10 109.91(9) ?
C12 N4 C10 108.27(10) ?
O3 N5 O4 124.99(11) y
O3 N5 C3 118.38(10) ?
O4 N5 C3 116.62(10) ?
O2 N6 O1 124.09(10) y
O2 N6 C1 118.44(10) ?
O1 N6 C1 117.47(10) ?
C6 C1 C2 122.71(8) ?
C6 C1 N6 118.72(9) ?
C2 C1 N6 118.57(9) ?
C3 C2 C1 116.26(8) ?
C3 C2 H14 121.9 ?
C1 C2 H14 121.9 ?
C2 C3 C4 123.74(8) ?
C2 C3 N5 116.92(8) ?
C4 C3 N5 119.29(8) ?
C3 C4 C5 117.29(8) ?
C3 C4 C7 123.74(8) ?
C5 C4 C7 118.88(9) ?
C6 C5 C4 121.13(9) ?
C6 C5 H16 119.4 ?
C4 C5 H16 119.4 ?
C1 C6 C5 118.85(9) ?
C1 C6 H15 120.6 ?
C5 C6 H15 120.6 ?
O6 C7 O5 125.92(11) y
O6 C7 C4 117.38(11) ?
O5 C7 C4 116.70(10) ?
N1 C8 N2 111.96(9) ?
N1 C8 H1 109.2 ?
N2 C8 H1 109.2 ?
N1 C8 H2 109.2 ?
N2 C8 H2 109.2 ?
H1 C8 H2 107.9 ?
N1 C9 N3 109.50(9) ?
N1 C9 H5 109.8 ?
N3 C9 H5 109.8 ?
N1 C9 H6 109.8 ?
N3 C9 H6 109.8 ?
H5 C9 H6 108.2 ?
N1 C10 N4 111.64(8) ?
N1 C10 H3 109.3 ?
N4 C10 H3 109.3 ?
N1 C10 H4 109.3 ?
N4 C10 H4 109.3 ?
H3 C10 H4 108.0 ?
N2 C11 N3 109.69(8) ?
N2 C11 H9 109.7 ?
N3 C11 H9 109.7 ?
N2 C11 H10 109.7 ?
N3 C11 H10 109.7 ?
H9 C11 H10 108.2 ?
N4 C12 N2 111.72(8) ?
N4 C12 H7 109.3 ?
N2 C12 H7 109.3 ?
N4 C12 H8 109.3 ?
N2 C12 H8 109.3 ?
H7 C12 H8 107.9 ?
N4 C13 N3 109.60(9) ?
N4 C13 H11 109.8 ?
N3 C13 H11 109.8 ?
N4 C13 H12 109.8 ?
N3 C13 H12 109.8 ?
H11 C13 H12 108.2 ?
H1W1 O1W H2W1 112.9(4) ?
H1W2 O2W H2W2 102.8(6) ?

loop_
_geom_bond_atom_site_label_1
_geom_bond_atom_site_label_2
_geom_bond_distance
_geom_bond_publ_flag
O1 N6 1.2319(14) y
O2 N6 1.2135(15) y
O3 N5 1.2086(15) y
O4 N5 1.2193(14) y
O5 C7 1.2414(17) y
O6 C7 1.2279(16) y
N1 C9 1.4424(18) ?
N1 C8 1.4639(19) ?
N1 C10 1.4683(15) ?
N2 C11 1.4351(16) ?
N2 C12 1.4677(15) ?
N2 C8 1.4692(17) ?
N3 C13 1.5048(18) ?
N3 C9 1.5060(18) ?
N3 C11 1.5107(16) ?
N3 H13 0.88 ?
N4 C13 1.4346(16) ?
N4 C12 1.4645(15) ?
N4 C10 1.4686(15) ?
N5 C3 1.4713(12) ?
N6 C1 1.4697(12) ?
C1 C6 1.3763(15) ?
C1 C2 1.3856(13) ?
C2 C3 1.3845(13) ?
C2 H14 0.9300 ?
C3 C4 1.3876(13) ?
C4 C5 1.3895(13) ?
C4 C7 1.5177(13) ?
C5 C6 1.3871(14) ?
C5 H16 0.9300 ?
C6 H15 0.9300 ?
C8 H1 0.9700 ?
C8 H2 0.9700 ?
C9 H5 0.9700 ?
C9 H6 0.9700 ?
C10 H3 0.9700 ?
C10 H4 0.9700 ?
C11 H9 0.9700 ?
C11 H10 0.9700 ?
C12 H7 0.9700 ?
C12 H8 0.9700 ?
C13 H11 0.9700 ?
C13 H12 0.9700 ?
O1W H1W1 0.835(10) ?
O1W H2W1 0.834(8) ?
O2W H1W2 0.870(10) ?
O2W H2W2 0.856(11) ?

loop_
_geom_hbond_atom_site_label_D
_geom_hbond_atom_site_label_H
_geom_hbond_atom_site_label_A
_geom_hbond_site_symmetry_A
_geom_hbond_distance_DH
_geom_hbond_distance_HA
_geom_hbond_distance_DA
_geom_hbond_angle_DHA
_geom_hbond_publ_flag
O1W H1W1 O5 1_555 0.835(10) 1.800(9) 2.633(2) 175.7(4) y
O2W H1W2 O5 1_555 0.870(10) 2.057(10) 2.912(3) 167.1(6) y
N3 H13 O5 1_555 0.88 2.18 2.935(2) 144 y
N3 H13 O6 1_555 0.88 2.20 2.916(2) 138 y
O1W H2W1 N4 2_756 0.834(8) 2.264(7) 3.053(3) 157.7(4) y
C11 H9 O1 2_655 0.97 2.42 3.352(2) 159 y
C13 H12 O4 1_655 0.97 2.51 3.207(2) 128 y
C13 H12 O1W 2_756 0.97 2.59 3.069(3) 110 y
C5 H16 O6 2_755 0.93 2.53 3.264(2) 136 y

loop_
_geom_torsion_atom_site_label_1
_geom_torsion_atom_site_label_2
_geom_torsion_atom_site_label_3
_geom_torsion_atom_site_label_4
_geom_torsion
_geom_torsion_publ_flag
O2 N6 C1 C6 179.19(11) ?
O1 N6 C1 C6 0.03(14) y
O2 N6 C1 C2 -0.85(15) y
O1 N6 C1 C2 179.99(9) ?
C6 C1 C2 C3 1.01(14) ?
N6 C1 C2 C3 -178.95(8) ?
C1 C2 C3 C4 -1.33(14) ?
C1 C2 C3 N5 176.10(9) ?
O3 N5 C3 C2 53.26(15) y
O4 N5 C3 C2 -125.72(12) ?
O3 N5 C3 C4 -129.19(13) ?
O4 N5 C3 C4 51.83(15) y
C2 C3 C4 C5 0.88(14) ?
N5 C3 C4 C5 -176.50(9) ?
C2 C3 C4 C7 -175.72(9) ?
N5 C3 C4 C7 6.91(14) ?
C3 C4 C5 C6 -0.06(15) ?
C7 C4 C5 C6 176.71(10) ?
C2 C1 C6 C5 -0.27(16) ?
N6 C1 C6 C5 179.68(9) ?
C4 C5 C6 C1 -0.23(17) ?
C3 C4 C7 O6 -139.59(12) ?
C5 C4 C7 O6 43.87(15) y
C3 C4 C7 O5 40.66(16) y
C5 C4 C7 O5 -135.89(12) ?
C9 N1 C8 N2 60.71(13) ?
C10 N1 C8 N2 -57.86(13) ?
C11 N2 C8 N1 -61.00(13) ?
C12 N2 C8 N1 57.63(13) ?
C8 N1 C9 N3 -58.91(13) ?
C10 N1 C9 N3 59.34(13) ?
C13 N3 C9 N1 -59.33(14) ?
C11 N3 C9 N1 58.87(13) ?
C9 N1 C10 N4 -59.88(12) ?
C8 N1 C10 N4 58.66(13) ?
C13 N4 C10 N1 59.59(13) ?
C12 N4 C10 N1 -59.09(12) ?
C12 N2 C11 N3 -58.73(12) ?
C8 N2 C11 N3 59.59(12) ?
C13 N3 C11 N2 59.12(12) ?
C9 N3 C11 N2 -59.58(11) ?
C13 N4 C12 N2 -60.63(13) ?
C10 N4 C12 N2 58.77(12) ?
C11 N2 C12 N4 60.07(13) ?
C8 N2 C12 N4 -58.09(13) ?
C12 N4 C13 N3 60.17(13) ?
C10 N4 C13 N3 -58.20(13) ?
C9 N3 C13 N4 58.56(13) ?
C11 N3 C13 N4 -59.89(13) ?
